data_2218422
loop_
_publ_author_name
'Shen, Hong'
'Nie, Jing-Jing'
'Xu, Duan-Jun'

_publ_section_title
;
 1,10-Phenanthrolinium
 4-chloro-2-hydroxybenzoate--1,10-phenanthroline--4-chloro-2-hydroxybenzoic
 acid (1/1/1)
;
_journal_coeditor_code HB2735
_journal_issue 6
_journal_name_full 'Acta Crystallographica Section E'
_journal_page_first o1146
_journal_page_last o1147
_journal_paper_doi 10.1107/S1600536808015110
_journal_volume 64
_journal_year 2008
_chemical_formula_iupac 'C12 H9 N2 +, C7 H4 Cl O3 -, C12 H8 N2, C7 H5 Cl O3'
_chemical_formula_moiety 'C12 H9 N2 +, C7 H4 Cl O3 -, C12 H8 N2, C7 H5 Cl O3'
_chemical_formula_sum 'C38 H26 Cl2 N4 O6'
_chemical_formula_weight 705.53
_chemical_name_systematic
;
1,10-Phenanthrolinium 4-chloro-2-hydroxybenzoate--1,10-phenanthroline--
4-chloro-2-hydroxybenzoic acid (1/1/1)
;
_space_group_IT_number 19
_symmetry_cell_setting orthorhombic
_symmetry_space_group_name_Hall 'P 2ac 2ab'
_symmetry_space_group_name_H-M 'P 21 21 21'
_atom_sites_solution_hydrogens geom
_atom_sites_solution_primary direct
_atom_sites_solution_secondary difmap
_audit_creation_method SHELXL-97
_cell_angle_alpha 90.00
_cell_angle_beta 90.00
_cell_angle_gamma 90.00
_cell_formula_units_Z 4
_cell_length_a 8.0627(6)
_cell_length_b 19.6005(15)
_cell_length_c 20.7929(17)
_cell_measurement_reflns_used 3820
_cell_measurement_temperature 295(2)
_cell_measurement_theta_max 25.0
_cell_measurement_theta_min 2.0
_cell_volume 3286.0(4)
_computing_cell_refinement 'PROCESS-AUTO (Rigaku, 1998)'
_computing_data_collection 'PROCESS-AUTO (Rigaku, 1998)'
_computing_data_reduction 'CrystalStructure (Rigaku/MSC, 2002)'
_computing_molecular_graphics 'ORTEP-3 for Windows (Farrugia, 1997)'
_computing_publication_material 'WinGX (Farrugia, 1999)'
_computing_structure_refinement 'SHELXL97 (Sheldrick, 2008)'
_computing_structure_solution 'SIR92 (Altomare <i>et al.</i>,  1993)'
_diffrn_ambient_temperature 295(2)
_diffrn_detector_area_resol_mean 10.00
_diffrn_measured_fraction_theta_full 0.993
_diffrn_measured_fraction_theta_max 0.993
_diffrn_measurement_device_type 'Rigaku R-AXIS RAPID IP'
_diffrn_measurement_method \w
_diffrn_radiation_monochromator graphite
_diffrn_radiation_source 'fine-focus sealed tube'
_diffrn_radiation_type MoK\a
_diffrn_radiation_wavelength 0.71073
_diffrn_reflns_av_R_equivalents 0.0536
_diffrn_reflns_av_sigmaI/netI 0.0386
_diffrn_reflns_limit_h_max 9
_diffrn_reflns_limit_h_min -9
_diffrn_reflns_limit_k_max 24
_diffrn_reflns_limit_k_min -24
_diffrn_reflns_limit_l_max 24
_diffrn_reflns_limit_l_min -23
_diffrn_reflns_number 37126
_diffrn_reflns_theta_full 26.00
_diffrn_reflns_theta_max 26.00
_diffrn_reflns_theta_min 1.43
_diffrn_standards_interval_count 0
_diffrn_standards_interval_time 0
_diffrn_standards_number 0
_exptl_absorpt_coefficient_mu 0.254
_exptl_absorpt_correction_type none
_exptl_crystal_colour 'red brown'
_exptl_crystal_density_diffrn 1.426
_exptl_crystal_density_method 'not measured'
_exptl_crystal_description chunk
_exptl_crystal_F_000 1456
_exptl_crystal_size_max 0.43
_exptl_crystal_size_mid 0.37
_exptl_crystal_size_min 0.32
_refine_diff_density_max 0.241
_refine_diff_density_min -0.145
_refine_ls_abs_structure_details 'Flack (1983), 2739 Friedel pairs'
_refine_ls_abs_structure_Flack -0.09(5)
_refine_ls_extinction_method none
_refine_ls_goodness_of_fit_ref 0.983
_refine_ls_hydrogen_treatment constr
_refine_ls_matrix_type full
_refine_ls_number_parameters 460
_refine_ls_number_reflns 6394
_refine_ls_number_restraints 0
_refine_ls_restrained_S_all 0.983
_refine_ls_R_factor_all 0.0723
_refine_ls_R_factor_gt 0.0385
_refine_ls_shift/su_max 0.000
_refine_ls_shift/su_mean 0.000
_refine_ls_structure_factor_coef Fsqd
_refine_ls_weighting_details 'calc w=1/[\s^2^(Fo^2^)+(0.051P)^2^] where P=(Fo^2^+2Fc^2^)/3'
_refine_ls_weighting_scheme calc
_refine_ls_wR_factor_gt 0.0879
_refine_ls_wR_factor_ref 0.0984
_reflns_number_gt 4326
_reflns_number_total 6394
_reflns_threshold_expression I>2\s(I)
_cod_data_source_file hb2735.cif
_cod_data_source_block I
_cod_database_code 2218422
_cod_database_fobs_code 2218422

loop_
_symmetry_equiv_pos_as_xyz
'x, y, z'
'-x+1/2, -y, z+1/2'
'x+1/2, -y+1/2, -z'
'-x, y+1/2, -z+1/2'

loop_
_atom_site_type_symbol
_atom_site_label
_atom_site_fract_x
_atom_site_fract_y
_atom_site_fract_z
_atom_site_U_iso_or_equiv
_atom_site_adp_type
_atom_site_calc_flag
_atom_site_refinement_flags
_atom_site_occupancy
_atom_site_disorder_assembly
_atom_site_disorder_group
Cl Cl1 -0.36861(10) 0.67865(4) 0.46601(4) 0.0854(2) Uani d . 1 . .
Cl Cl2 1.02809(9) 0.33001(4) 0.13135(4) 0.0900(3) Uani d . 1 C .
N N1 0.7137(3) 0.28257(9) 0.44997(10) 0.0559(5) Uani d . 1 . .
H H1N 0.6923 0.2791 0.4897 0.084 Uiso d R 1 . .
N N2 0.5485(3) 0.38638(10) 0.51279(11) 0.0633(6) Uani d . 1 . .
N N3 0.2373(3) 0.26039(11) 0.41612(11) 0.0681(6) Uani d . 1 . .
N N4 0.0909(3) 0.36501(10) 0.48502(10) 0.0666(6) Uani d . 1 . .
O O1 0.1928(2) 0.60893(10) 0.24138(10) 0.0753(5) Uani d . 1 . .
H H1A 0.2861 0.5960 0.2236 0.113 Uiso d R 1 . .
O O2 0.3673(3) 0.63537(12) 0.32124(11) 0.0952(7) Uani d . 1 . .
O O3 0.2480(2) 0.66890(12) 0.43318(11) 0.0951(6) Uani d . 1 . .
H H3A 0.3418 0.6628 0.4062 0.143 Uiso d R 1 . .
O O4 0.2843(2) 0.47959(10) 0.15141(10) 0.0746(5) Uani d . 1 C .
O O5 0.4445(2) 0.56412(9) 0.18697(9) 0.0726(5) Uani d . 1 C .
C C1 0.0776(3) 0.64335(12) 0.33999(13) 0.0547(6) Uani d . 1 . .
C C2 0.0958(3) 0.66070(12) 0.40499(14) 0.0611(7) Uani d . 1 . .
C C3 -0.0418(3) 0.67074(13) 0.44405(13) 0.0626(7) Uani d . 1 . .
H H3 -0.0291 0.6810 0.4874 0.075 Uiso calc R 1 . .
C C4 -0.1972(3) 0.66515(12) 0.41731(13) 0.0594(7) Uani d . 1 . .
C C5 -0.2199(3) 0.64899(13) 0.35319(14) 0.0648(7) Uani d . 1 . .
H H5 -0.3261 0.6457 0.3360 0.078 Uiso calc R 1 . .
C C6 -0.0819(3) 0.63782(13) 0.31511(13) 0.0594(7) Uani d . 1 . .
H H6 -0.0961 0.6264 0.2720 0.071 Uiso calc R 1 . .
C C7 0.2243(4) 0.62942(13) 0.30020(16) 0.0648(7) Uani d . 1 . .
C C8 0.5737(3) 0.46147(12) 0.15467(10) 0.0501(6) Uani d . 1 C .
C C9 0.5603(3) 0.39317(13) 0.13526(12) 0.0595(6) Uani d . 1 . .
H H9 0.4564 0.3747 0.1267 0.071 Uiso calc PR 0.25 A 1
C C10 0.7005(3) 0.35299(13) 0.12879(13) 0.0656(7) Uani d . 1 C .
H H10 0.6912 0.3074 0.1168 0.079 Uiso calc R 1 . .
C C11 0.8526(3) 0.38097(12) 0.14023(13) 0.0589(6) Uani d . 1 . .
C C12 0.8724(3) 0.44813(13) 0.15866(12) 0.0569(6) Uani d . 1 C .
H H12 0.9773 0.4663 0.1660 0.068 Uiso calc R 1 . .
C C13 0.7316(3) 0.48752(13) 0.16586(12) 0.0538(6) Uani d . 1 . .
H H13 0.7426 0.5328 0.1786 0.065 Uiso calc PR 0.75 B 2
C C14 0.4216(3) 0.50398(14) 0.16457(12) 0.0581(7) Uani d . 1 . .
C C21 0.7978(4) 0.23170(13) 0.42364(13) 0.0662(7) Uani d . 1 . .
H H21 0.8293 0.1946 0.4487 0.079 Uiso calc R 1 . .
C C22 0.8394(3) 0.23341(14) 0.35891(15) 0.0700(8) Uani d . 1 . .
H H22 0.8981 0.1977 0.3403 0.084 Uiso calc R 1 . .
C C23 0.7924(4) 0.28875(15) 0.32288(13) 0.0673(7) Uani d . 1 . .
H H23 0.8182 0.2901 0.2793 0.081 Uiso calc R 1 . .
C C24 0.7056(3) 0.34341(12) 0.35095(12) 0.0560(6) Uani d . 1 . .
C C25 0.6560(4) 0.40270(15) 0.31662(14) 0.0722(8) Uani d . 1 . .
H H25 0.6798 0.4059 0.2730 0.087 Uiso calc R 1 . .
C C26 0.5762(4) 0.45383(15) 0.34530(15) 0.0740(8) Uani d . 1 . .
H H26 0.5459 0.4920 0.3214 0.089 Uiso calc R 1 . .
C C27 0.5366(3) 0.45098(12) 0.41213(14) 0.0618(7) Uani d . 1 . .
C C28 0.4538(4) 0.50332(13) 0.44537(19) 0.0791(9) Uani d . 1 . .
H H28 0.4206 0.5424 0.4236 0.095 Uiso calc R 1 . .
C C29 0.4222(4) 0.49694(14) 0.50952(18) 0.0839(9) Uani d . 1 . .
H H29 0.3688 0.5317 0.5318 0.101 Uiso calc R 1 . .
C C30 0.4707(4) 0.43793(14) 0.54105(15) 0.0779(8) Uani d . 1 . .
H H30 0.4472 0.4342 0.5847 0.093 Uiso calc R 1 . .
C C31 0.5796(3) 0.39333(11) 0.44856(12) 0.0520(6) Uani d . 1 . .
C C32 0.6662(3) 0.33901(11) 0.41681(11) 0.0490(6) Uani d . 1 . .
C C33 0.3118(4) 0.21255(15) 0.38143(17) 0.0835(10) Uani d . 1 . .
H H33 0.3379 0.1717 0.4019 0.100 Uiso calc R 1 . .
C C34 0.3539(4) 0.21872(16) 0.31680(16) 0.0803(9) Uani d . 1 . .
H H34 0.4077 0.1834 0.2954 0.096 Uiso calc R 1 . .
C C35 0.3145(4) 0.27756(15) 0.28567(15) 0.0737(8) Uani d . 1 . .
H H35 0.3409 0.2831 0.2424 0.088 Uiso calc R 1 . .
C C36 0.2336(3) 0.32990(13) 0.31938(12) 0.0565(6) Uani d . 1 . .
C C37 0.1823(3) 0.39218(13) 0.28871(13) 0.0646(7) Uani d . 1 . .
H H37 0.2046 0.3987 0.2453 0.077 Uiso calc R 1 . .
C C38 0.1031(4) 0.44091(13) 0.32165(12) 0.0651(7) Uani d . 1 . .
H H38 0.0716 0.4807 0.3006 0.078 Uiso calc R 1 . .
C C39 0.0659(3) 0.43319(11) 0.38807(11) 0.0537(6) Uani d . 1 . .
C C40 -0.0182(3) 0.48382(13) 0.42393(14) 0.0649(7) Uani d . 1 . .
H H40 -0.0584 0.5227 0.4036 0.078 Uiso calc R 1 . .
C C41 -0.0399(4) 0.47545(13) 0.48783(15) 0.0730(8) Uani d . 1 . .
H H41 -0.0913 0.5091 0.5122 0.088 Uiso calc R 1 . .
C C42 0.0156(4) 0.41596(15) 0.51631(14) 0.0760(9) Uani d . 1 . .
H H42 -0.0005 0.4110 0.5603 0.091 Uiso calc R 1 . .
C C43 0.1165(3) 0.37377(11) 0.42085(11) 0.0522(6) Uani d . 1 . .
C C44 0.1987(3) 0.31975(12) 0.38519(11) 0.0532(6) Uani d . 1 . .
O O6A 0.4152(3) 0.36325(13) 0.12245(13) 0.0825(8) Uani d P 0.75 C 2
H H6A 0.3325 0.3958 0.1317 0.124 Uiso d PR 0.75 C 2
O O6B 0.7525(8) 0.5525(3) 0.1865(4) 0.0664(19) Uani d P 0.25 C 1
H H6B 0.6650 0.5674 0.2002 0.100 Uiso d PR 0.25 C 1

loop_
_atom_site_aniso_label
_atom_site_aniso_U_11
_atom_site_aniso_U_22
_atom_site_aniso_U_33
_atom_site_aniso_U_12
_atom_site_aniso_U_13
_atom_site_aniso_U_23
Cl1 0.0676(4) 0.0996(5) 0.0890(6) -0.0008(4) 0.0144(4) -0.0178(4)
Cl2 0.0706(5) 0.0762(5) 0.1232(7) 0.0177(4) -0.0119(4) -0.0287(5)
N1 0.0713(13) 0.0502(11) 0.0463(12) 0.0009(10) 0.0083(11) 0.0075(9)
N2 0.0744(16) 0.0533(12) 0.0623(15) -0.0072(11) 0.0111(12) -0.0037(11)
N3 0.0927(18) 0.0526(12) 0.0590(14) 0.0024(12) -0.0153(13) 0.0074(11)
N4 0.0941(18) 0.0588(12) 0.0469(14) -0.0156(12) -0.0046(12) 0.0017(10)
O1 0.0561(11) 0.0960(13) 0.0736(14) 0.0172(10) 0.0067(10) 0.0066(11)
O2 0.0512(12) 0.1293(18) 0.1050(17) 0.0025(12) 0.0000(12) -0.0156(14)
O3 0.0612(13) 0.1030(15) 0.1212(18) 0.0034(12) -0.0074(12) -0.0249(14)
O4 0.0514(11) 0.0909(14) 0.0816(14) -0.0026(10) -0.0025(10) 0.0044(10)
O5 0.0605(12) 0.0680(12) 0.0893(14) 0.0038(10) 0.0147(10) -0.0033(10)
C1 0.0466(14) 0.0511(13) 0.0666(18) 0.0076(11) -0.0001(13) 0.0036(12)
C2 0.0502(16) 0.0534(14) 0.0796(19) -0.0007(12) -0.0112(14) -0.0017(13)
C3 0.0628(18) 0.0589(14) 0.0660(17) -0.0047(13) -0.0036(14) -0.0064(13)
C4 0.0600(16) 0.0477(13) 0.0705(19) 0.0023(12) 0.0074(14) -0.0026(13)
C5 0.0496(15) 0.0712(17) 0.074(2) 0.0037(13) -0.0044(14) 0.0064(14)
C6 0.0514(16) 0.0653(15) 0.0615(16) 0.0066(12) -0.0045(13) 0.0048(13)
C7 0.0534(18) 0.0607(16) 0.080(2) 0.0092(13) -0.0016(16) 0.0094(14)
C8 0.0544(15) 0.0584(14) 0.0376(13) -0.0047(12) 0.0013(11) 0.0080(10)
C9 0.0557(16) 0.0701(16) 0.0525(16) -0.0088(14) -0.0026(13) -0.0023(13)
C10 0.0682(18) 0.0590(15) 0.0695(18) -0.0043(14) -0.0047(15) -0.0086(13)
C11 0.0594(16) 0.0622(15) 0.0551(16) 0.0072(13) -0.0017(13) -0.0042(12)
C12 0.0500(14) 0.0604(15) 0.0602(16) -0.0021(12) -0.0011(12) 0.0003(12)
C13 0.0563(16) 0.0549(14) 0.0502(16) -0.0038(12) 0.0023(12) 0.0025(11)
C14 0.0563(17) 0.0699(17) 0.0481(16) -0.0007(14) 0.0084(13) 0.0161(13)
C21 0.0786(19) 0.0538(15) 0.066(2) 0.0058(14) 0.0056(16) 0.0057(13)
C22 0.0707(19) 0.0711(17) 0.068(2) 0.0066(14) 0.0054(15) -0.0076(15)
C23 0.0681(17) 0.087(2) 0.0469(16) -0.0143(16) 0.0028(14) -0.0019(14)
C24 0.0586(15) 0.0609(15) 0.0486(16) -0.0076(12) -0.0043(12) 0.0065(12)
C25 0.080(2) 0.084(2) 0.0525(17) -0.0113(17) -0.0129(15) 0.0186(15)
C26 0.079(2) 0.0660(17) 0.077(2) -0.0018(16) -0.0179(17) 0.0259(16)
C27 0.0569(16) 0.0526(14) 0.076(2) -0.0056(12) -0.0137(14) 0.0085(14)
C28 0.073(2) 0.0495(15) 0.114(3) 0.0013(14) -0.017(2) 0.0003(16)
C29 0.084(2) 0.0571(17) 0.111(3) -0.0002(16) 0.008(2) -0.0194(18)
C30 0.090(2) 0.0618(17) 0.082(2) -0.0074(16) 0.0166(17) -0.0185(16)
C31 0.0497(14) 0.0463(12) 0.0598(17) -0.0098(11) -0.0022(13) 0.0012(12)
C32 0.0507(14) 0.0503(13) 0.0461(15) -0.0090(11) -0.0019(11) 0.0062(11)
C33 0.107(3) 0.0593(17) 0.084(2) 0.0125(17) -0.023(2) 0.0040(16)
C34 0.085(2) 0.0715(19) 0.084(2) 0.0115(16) -0.0041(18) -0.0114(17)
C35 0.076(2) 0.0766(19) 0.0690(19) -0.0025(15) 0.0000(16) -0.0024(16)
C36 0.0614(15) 0.0573(15) 0.0508(16) -0.0067(13) -0.0046(12) 0.0011(13)
C37 0.078(2) 0.0686(17) 0.0472(16) -0.0104(15) -0.0025(14) 0.0102(13)
C38 0.086(2) 0.0558(15) 0.0536(17) -0.0028(14) -0.0090(15) 0.0106(13)
C39 0.0597(16) 0.0522(14) 0.0492(16) -0.0082(12) -0.0088(12) 0.0023(12)
C40 0.0722(18) 0.0515(14) 0.071(2) -0.0046(13) -0.0034(15) -0.0009(13)
C41 0.085(2) 0.0613(16) 0.072(2) -0.0110(15) 0.0050(16) -0.0137(15)
C42 0.107(2) 0.0732(18) 0.0478(17) -0.0254(18) 0.0091(16) -0.0070(15)
C43 0.0641(16) 0.0487(13) 0.0437(15) -0.0140(11) -0.0106(12) 0.0043(11)
C44 0.0599(14) 0.0501(13) 0.0495(15) -0.0065(12) -0.0114(12) -0.0003(12)
O6A 0.0541(15) 0.0888(17) 0.105(2) -0.0090(14) -0.0027(15) -0.0180(16)
O6B 0.058(4) 0.048(4) 0.093(5) -0.006(3) -0.001(4) -0.022(4)

loop_
_atom_type_symbol
_atom_type_description
_atom_type_scat_dispersion_real
_atom_type_scat_dispersion_imag
_atom_type_scat_source
C C 0.0033 0.0016 'International Tables Vol C Tables 4.2.6.8 and 6.1.1.4'
H H 0.0000 0.0000 'International Tables Vol C Tables 4.2.6.8 and 6.1.1.4'
N N 0.0061 0.0033 'International Tables Vol C Tables 4.2.6.8 and 6.1.1.4'
O O 0.0106 0.0060 'International Tables Vol C Tables 4.2.6.8 and 6.1.1.4'
Cl Cl 0.1484 0.1585 'International Tables Vol C Tables 4.2.6.8 and 6.1.1.4'

loop_
_geom_angle_atom_site_label_1
_geom_angle_atom_site_label_2
_geom_angle_atom_site_label_3
_geom_angle
C21 N1 C32 123.2(2)
C21 N1 H1N 116.6
C32 N1 H1N 120.2
C30 N2 C31 116.4(2)
C33 N3 C44 116.7(2)
C42 N4 C43 116.8(2)
C7 O1 H1A 108.4
C2 O3 H3A 116.5
C6 C1 C2 118.3(2)
C6 C1 C7 121.4(3)
C2 C1 C7 120.3(2)
O3 C2 C3 116.7(2)
O3 C2 C1 122.3(3)
C3 C2 C1 121.0(2)
C4 C3 C2 118.7(3)
C4 C3 H3 120.7
C2 C3 H3 120.7
C3 C4 C5 122.0(3)
C3 C4 Cl1 118.6(2)
C5 C4 Cl1 119.5(2)
C4 C5 C6 118.8(3)
C4 C5 H5 120.6
C6 C5 H5 120.6
C5 C6 C1 121.3(3)
C5 C6 H6 119.4
C1 C6 H6 119.4
O2 C7 O1 122.6(3)
O2 C7 C1 122.2(3)
O1 C7 C1 115.2(3)
C13 C8 C9 118.0(2)
C13 C8 C14 121.5(2)
C9 C8 C14 120.5(2)
O6A C9 C10 116.5(2)
O6A C9 C8 122.9(3)
C10 C9 C8 120.5(2)
C10 C9 H9 119.7
C8 C9 H9 119.7
C11 C10 C9 119.2(2)
C11 C10 H10 120.4
C9 C10 H10 120.4
C10 C11 C12 122.4(2)
C10 C11 Cl2 118.8(2)
C12 C11 Cl2 118.8(2)
C11 C12 C13 117.9(2)
C11 C12 H12 121.1
C13 C12 H12 121.1
O6B C13 C12 117.2(4)
O6B C13 C8 120.8(4)
C12 C13 C8 121.9(2)
C12 C13 H13 119.0
C8 C13 H13 119.0
O4 C14 O5 124.4(3)
O4 C14 C8 119.2(2)
O5 C14 C8 116.4(2)
N1 C21 C22 120.4(2)
N1 C21 H21 119.8
C22 C21 H21 119.8
C23 C22 C21 118.8(3)
C23 C22 H22 120.6
C21 C22 H22 120.6
C22 C23 C24 120.9(3)
C22 C23 H23 119.6
C24 C23 H23 119.6
C23 C24 C32 118.0(2)
C23 C24 C25 123.7(3)
C32 C24 C25 118.3(2)
C26 C25 C24 121.8(3)
C26 C25 H25 119.1
C24 C25 H25 119.1
C25 C26 C27 121.0(3)
C25 C26 H26 119.5
C27 C26 H26 119.5
C31 C27 C28 116.1(3)
C31 C27 C26 120.1(3)
C28 C27 C26 123.8(3)
C29 C28 C27 120.2(3)
C29 C28 H28 119.9
C27 C28 H28 119.9
C28 C29 C30 119.1(3)
C28 C29 H29 120.4
C30 C29 H29 120.4
N2 C30 C29 124.0(3)
N2 C30 H30 118.0
C29 C30 H30 118.0
N2 C31 C27 124.2(2)
N2 C31 C32 117.7(2)
C27 C31 C32 118.0(2)
N1 C32 C24 118.7(2)
N1 C32 C31 120.5(2)
C24 C32 C31 120.8(2)
N3 C33 C34 125.0(3)
N3 C33 H33 117.5
C34 C33 H33 117.5
C35 C34 C33 118.4(3)
C35 C34 H34 120.8
C33 C34 H34 120.8
C34 C35 C36 119.4(3)
C34 C35 H35 120.3
C36 C35 H35 120.3
C35 C36 C44 118.3(2)
C35 C36 C37 122.2(2)
C44 C36 C37 119.5(2)
C38 C37 C36 121.1(2)
C38 C37 H37 119.5
C36 C37 H37 119.5
C37 C38 C39 121.5(2)
C37 C38 H38 119.3
C39 C38 H38 119.3
C43 C39 C40 117.6(2)
C43 C39 C38 119.8(2)
C40 C39 C38 122.6(2)
C41 C40 C39 119.7(3)
C41 C40 H40 120.1
C39 C40 H40 120.1
C40 C41 C42 118.8(3)
C40 C41 H41 120.6
C42 C41 H41 120.6
N4 C42 C41 124.6(3)
N4 C42 H42 117.7
C41 C42 H42 117.7
N4 C43 C39 122.3(2)
N4 C43 C44 118.5(2)
C39 C43 C44 119.2(2)
N3 C44 C36 122.1(2)
N3 C44 C43 119.0(2)
C36 C44 C43 118.9(2)
C9 O6A H6A 106.4
C13 O6B H6B 109.9

loop_
_geom_bond_atom_site_label_1
_geom_bond_atom_site_label_2
_geom_bond_distance
_geom_bond_publ_flag
Cl1 C4 1.734(3) ?
Cl2 C11 1.742(3) ?
N1 C21 1.324(3) ?
N1 C32 1.359(3) ?
N1 H1N 0.8464 ?
N2 C30 1.327(3) ?
N2 C31 1.366(3) ?
N3 C33 1.327(4) ?
N3 C44 1.365(3) ?
N4 C42 1.338(4) ?
N4 C43 1.361(3) ?
C7 O1 1.312(3) n
C7 O2 1.239(3) n
O1 H1A 0.8758 ?
O3 C2 1.370(3) ?
O3 H3A 0.9483 ?
O4 C14 1.236(3) ?
O5 C14 1.281(3) ?
C1 C6 1.391(3) ?
C1 C2 1.401(4) ?
C1 C7 1.469(4) ?
C2 C3 1.389(4) ?
C3 C4 1.375(4) ?
C3 H3 0.9300 ?
C4 C5 1.382(4) ?
C5 C6 1.383(4) ?
C5 H5 0.9300 ?
C6 H6 0.9300 ?
C8 C13 1.391(3) ?
C8 C9 1.402(3) ?
C8 C14 1.496(3) ?
C9 O6A 1.336(3) ?
C9 C10 1.384(3) ?
C9 H9 0.9300 ?
C10 C11 1.364(3) ?
C10 H10 0.9300 ?
C11 C12 1.380(3) ?
C12 C13 1.381(3) ?
C12 H12 0.9300 ?
C13 O6B 1.354(6) ?
C13 H13 0.9300 ?
C21 C22 1.388(4) ?
C21 H21 0.9300 ?
C22 C23 1.372(4) ?
C22 H22 0.9300 ?
C23 C24 1.406(4) ?
C23 H23 0.9300 ?
C24 C32 1.408(3) ?
C24 C25 1.421(4) ?
C25 C26 1.332(4) ?
C25 H25 0.9300 ?
C26 C27 1.427(4) ?
C26 H26 0.9300 ?
C27 C31 1.404(3) ?
C27 C28 1.405(4) ?
C28 C29 1.364(4) ?
C28 H28 0.9300 ?
C29 C30 1.386(4) ?
C29 H29 0.9300 ?
C30 H30 0.9300 ?
C31 C32 1.434(3) ?
C33 C34 1.391(4) ?
C33 H33 0.9300 ?
C34 C35 1.360(4) ?
C34 H34 0.9300 ?
C35 C36 1.403(4) ?
C35 H35 0.9300 ?
C36 C44 1.411(3) ?
C36 C37 1.438(4) ?
C37 C38 1.338(4) ?
C37 H37 0.9300 ?
C38 C39 1.421(3) ?
C38 H38 0.9300 ?
C39 C43 1.410(3) ?
C39 C40 1.415(3) ?
C40 C41 1.350(4) ?
C40 H40 0.9300 ?
C41 C42 1.382(4) ?
C41 H41 0.9300 ?
C42 H42 0.9300 ?
C43 C44 1.453(3) ?
O6A H6A 0.9422 ?
O6B H6B 0.8159 ?

loop_
_geom_hbond_atom_site_label_D
_geom_hbond_atom_site_label_H
_geom_hbond_atom_site_label_A
_geom_hbond_site_symmetry_A
_geom_hbond_distance_DH
_geom_hbond_distance_HA
_geom_hbond_distance_DA
_geom_hbond_angle_DHA
_geom_hbond_publ_flag
O1 H1A O5 . 0.88 1.61 2.484(2) 173 y
N1 H1N N3 3_556 0.85 2.14 2.915(3) 153 y
O3 H3A Cl1 1_655 0.95 2.66 3.1714(19) 114 y
O3 H3A O2 . 0.95 1.86 2.603(3) 133 y
O6A H6A O4 . 0.94 1.74 2.584(3) 148 y
O6B H6B O5 . 0.82 1.80 2.494(7) 142 y
C5 H5 O2 1_455 0.93 2.50 3.404(3) 164 y
C12 H12 O4 1_655 0.93 2.51 3.381(3) 157 y
C21 H21 N2 3_556 0.93 2.51 3.345(4) 150 y
C22 H22 O1 4_645 0.93 2.54 3.220(4) 130 y
C37 H37 O4 . 0.93 2.60 3.430(3) 150 y
C25 H25 Cg1 . 0.93 2.6462 3.571(3) 174 y
C40 H40 Cg2 . 0.93 2.6324 3.489(3) 154 y
